data_7245201
loop_
_publ_author_name
'Storer, Maria Chiara'
'Hunter, Christopher A.'

_publ_section_title
;
 Quantification of secondary electrostatic interactions in H-bonded
 complexes
;
_journal_name_full 'Physical Chemistry Chemical Physics'
_journal_paper_doi 10.1039/D2CP03004G
_journal_year 2022
_chemical_formula_moiety 'C12 H8 N2, C4 H4 F6 O'
_chemical_formula_sum 'C16 H12 F6 N2 O'
_chemical_formula_weight 362.28
_space_group_crystal_system monoclinic
_space_group_IT_number 14
_space_group_name_Hall '-P 2ybc'
_space_group_name_H-M_alt 'P 1 21/c 1'
_atom_sites_solution_hydrogens mixed
_atom_sites_solution_primary dual
_atom_sites_solution_secondary difmap
_audit_creation_method SHELXL-2018/3
_audit_update_record
;
2022-05-04 deposited with the CCDC.	2022-07-12 downloaded from the CCDC.
;
_cell_angle_alpha 90
_cell_angle_beta 97.225(3)
_cell_angle_gamma 90
_cell_formula_units_Z 4
_cell_length_a 11.1618(7)
_cell_length_b 12.3056(7)
_cell_length_c 11.4093(7)
_cell_measurement_reflns_used 9203
_cell_measurement_temperature 180(2)
_cell_measurement_theta_max 66.58
_cell_measurement_theta_min 3.99
_cell_volume 1554.65(16)
_computing_cell_refinement 'SAINT (Bruker, 2016)'
_computing_data_collection 'APEX3 (Bruker, 2016)'
_computing_data_reduction SAINT
_computing_molecular_graphics 'Mercury (Macrae et al., 2008)'
_computing_publication_material SHELXL
_computing_structure_refinement 'SHELXL (Sheldrick, 2015)'
_computing_structure_solution 'SHELXT (Sheldrick, 2015)'
_diffrn_ambient_temperature 180(2)
_diffrn_measured_fraction_theta_full 0.992
_diffrn_measured_fraction_theta_max 0.992
_diffrn_measurement_device_type 'Bruker D8-QUEST PHOTON-III'
_diffrn_measurement_method '\w and \f-scans'
_diffrn_radiation_type CuK\a
_diffrn_radiation_wavelength 1.54178
_diffrn_reflns_av_R_equivalents 0.0297
_diffrn_reflns_av_unetI/netI 0.0225
_diffrn_reflns_Laue_measured_fraction_full 0.992
_diffrn_reflns_Laue_measured_fraction_max 0.992
_diffrn_reflns_limit_h_max 13
_diffrn_reflns_limit_h_min -13
_diffrn_reflns_limit_k_max 12
_diffrn_reflns_limit_k_min -14
_diffrn_reflns_limit_l_max 12
_diffrn_reflns_limit_l_min -13
_diffrn_reflns_number 13952
_diffrn_reflns_point_group_measured_fraction_full 0.992
_diffrn_reflns_point_group_measured_fraction_max 0.992
_diffrn_reflns_theta_full 66.575
_diffrn_reflns_theta_max 66.575
_diffrn_reflns_theta_min 3.992
_diffrn_source 'Incoatec I\mS Cu microsource'
_exptl_absorpt_coefficient_mu 1.308
_exptl_absorpt_correction_T_max 0.7528
_exptl_absorpt_correction_T_min 0.6215
_exptl_absorpt_correction_type multi-scan
_exptl_absorpt_process_details 'SADABS (Bruker, 2014)'
_exptl_crystal_colour colourless
_exptl_crystal_density_diffrn 1.548
_exptl_crystal_description block
_exptl_crystal_F_000 736
_exptl_crystal_size_max 0.200
_exptl_crystal_size_mid 0.200
_exptl_crystal_size_min 0.080
_refine_diff_density_max 0.425
_refine_diff_density_min -0.383
_refine_diff_density_rms 0.045
_refine_ls_extinction_coef 0.0031(5)
_refine_ls_extinction_method 'SHELXL-2018/3 (Sheldrick 2018)'
_refine_ls_goodness_of_fit_ref 1.075
_refine_ls_hydrogen_treatment mixed
_refine_ls_matrix_type full
_refine_ls_number_parameters 296
_refine_ls_number_reflns 2719
_refine_ls_number_restraints 64
_refine_ls_restrained_S_all 1.147
_refine_ls_R_factor_all 0.0516
_refine_ls_R_factor_gt 0.0479
_refine_ls_shift/su_max 0.000
_refine_ls_shift/su_mean 0.000
_refine_ls_structure_factor_coef Fsqd
_refine_ls_weighting_details 'w=1/[\s^2^(Fo^2^)+(0.0585P)^2^+0.9186P] where P=(Fo^2^+2Fc^2^)/3'
_refine_ls_weighting_scheme calc
_refine_ls_wR_factor_gt 0.1246
_refine_ls_wR_factor_ref 0.1283
_reflns_Friedel_coverage 0.000
_reflns_number_gt 2449
_reflns_number_total 2719
_reflns_threshold_expression 'I > 2\s(I)'
_cod_data_source_file d2cp03004g2.cif
_cod_data_source_block CH_B2_0037
_cod_original_sg_symbol_H-M 'P 21/c'
_cod_database_code 7245201
_cambridge_user_name 'Maria Chiara Storer'
_cambridge_user_crsid mcs92
_cambridge_supervisor_name 'Chris Hunter'
_cambridge_supervisor_crsid ch664
_cambridge_crystallographer_name 'Andrew Bond'
_cambridge_crystallographer_crsid adb29
_cambridge_sample_id MCS92
_cambridge_data_id CH_B2_0037
_shelx_space_group_comment
;
The symmetry employed for this shelxl refinement is uniquely defined
by the following loop, which should always be used as a source of
symmetry information in preference to the above space-group names.
They are only intended as comments.
;
_shelx_estimated_absorpt_t_min 0.780
_shelx_estimated_absorpt_t_max 0.903

loop_
_space_group_symop_operation_xyz
'x, y, z'
'-x, y+1/2, -z+1/2'
'-x, -y, -z'
'x, -y-1/2, z-1/2'

loop_
_atom_site_label
_atom_site_type_symbol
_atom_site_fract_x
_atom_site_fract_y
_atom_site_fract_z
_atom_site_U_iso_or_equiv
_atom_site_adp_type
_atom_site_occupancy
_atom_site_site_symmetry_order
_atom_site_calc_flag
_atom_site_refinement_flags_posn
_atom_site_refinement_flags_adp
_atom_site_refinement_flags_occupancy
_atom_site_disorder_assembly
_atom_site_disorder_group
N1 N 0.53045(13) 0.74681(12) 0.51880(13) 0.0343(4) Uani 1 1 d . . . . .
N2 N 0.63763(13) 0.60010(12) 0.68051(12) 0.0323(4) Uani 1 1 d . . . . .
C1 C 0.47655(19) 0.81669(16) 0.44110(17) 0.0419(5) Uani 1 1 d . . . . .
H1A H 0.523484 0.874622 0.415985 0.050 Uiso 1 1 calc R U . . .
C2 C 0.35469(19) 0.81069(18) 0.39354(18) 0.0466(5) Uani 1 1 d . . . . .
H2A H 0.320484 0.863400 0.338351 0.056 Uiso 1 1 calc R U . . .
C3 C 0.28635(17) 0.72776(18) 0.42804(17) 0.0435(5) Uani 1 1 d . . . . .
H3A H 0.203441 0.722143 0.397290 0.052 Uiso 1 1 calc R U . . .
C4 C 0.33918(16) 0.65049(15) 0.50943(15) 0.0340(4) Uani 1 1 d . . . . .
C5 C 0.27339(17) 0.55972(17) 0.54679(17) 0.0407(5) Uani 1 1 d . . . . .
H5A H 0.190473 0.551429 0.517187 0.049 Uiso 1 1 calc R U . . .
C6 C 0.32698(18) 0.48588(16) 0.62313(17) 0.0399(5) Uani 1 1 d . . . . .
H6A H 0.281582 0.425929 0.646022 0.048 Uiso 1 1 calc R U . . .
C7 C 0.45171(17) 0.49649(14) 0.67042(15) 0.0333(4) Uani 1 1 d . . . . .
C8 C 0.5095(2) 0.42157(16) 0.75079(17) 0.0419(5) Uani 1 1 d . . . . .
H8A H 0.466179 0.361232 0.776012 0.050 Uiso 1 1 calc R U . . .
C9 C 0.6284(2) 0.43580(17) 0.79268(17) 0.0452(5) Uani 1 1 d . . . . .
H9A H 0.669263 0.385036 0.846299 0.054 Uiso 1 1 calc R U . . .
C10 C 0.68895(18) 0.52630(16) 0.75536(16) 0.0396(5) Uani 1 1 d . . . . .
H10A H 0.771660 0.535524 0.785310 0.047 Uiso 1 1 calc R U . . .
C11 C 0.46264(15) 0.66405(14) 0.55295(14) 0.0287(4) Uani 1 1 d . . . . .
C12 C 0.51971(15) 0.58570(14) 0.63680(14) 0.0286(4) Uani 1 1 d . . . . .
O1 O 0.78727(12) 0.77711(11) 0.70907(11) 0.0381(3) Uani 0.810(3) 1 d D . P A 1
H1 H 0.738(2) 0.727(2) 0.678(2) 0.057 Uiso 0.810(3) 1 d . U P A 1
F1 F 0.92108(17) 0.61578(13) 0.6164(2) 0.0786(7) Uani 0.810(3) 1 d D . P A 1
F2 F 1.01704(16) 0.69380(16) 0.7588(2) 0.1005(7) Uani 0.810(3) 1 d D . P A 1
F3 F 1.0612(2) 0.72696(19) 0.5886(3) 0.0943(9) Uani 0.810(3) 1 d D . P A 1
F4 F 0.85719(16) 0.98704(12) 0.6724(2) 0.0932(6) Uani 0.810(3) 1 d D . P A 1
F5 F 0.9676(2) 0.9050(2) 0.7989(3) 0.0885(9) Uani 0.810(3) 1 d D . P A 1
F6 F 1.02709(17) 0.93558(16) 0.6288(2) 0.0856(8) Uani 0.810(3) 1 d D . P A 1
C13 C 0.87436(16) 0.79992(15) 0.63475(16) 0.0355(4) Uani 0.810(3) 1 d D . P A 1
C14 C 0.9705(2) 0.7098(2) 0.6510(3) 0.0498(7) Uani 0.810(3) 1 d D . P A 1
C15 C 0.9320(2) 0.9082(2) 0.6830(3) 0.0532(8) Uani 0.810(3) 1 d D . P A 1
C16 C 0.8267(3) 0.8122(4) 0.5068(2) 0.0651(10) Uani 0.810(3) 1 d D . P A 1
H16A H 0.893662 0.827402 0.461369 0.098 Uiso 0.810(3) 1 calc R U P A 1
H16B H 0.768726 0.872327 0.497221 0.098 Uiso 0.810(3) 1 calc R U P A 1
H16C H 0.786371 0.744782 0.478014 0.098 Uiso 0.810(3) 1 calc R U P A 1
O1' O 0.78727(12) 0.77711(11) 0.70907(11) 0.0381(3) Uani 0.190(3) 1 d D . P A 2
H1' H 0.738(2) 0.727(2) 0.678(2) 0.057 Uiso 0.190(3) 1 d . U P A 2
F1' F 1.0110(9) 0.8457(11) 0.7956(8) 0.108(5) Uani 0.190(3) 1 d D U P A 2
F2' F 1.01704(16) 0.69380(16) 0.7588(2) 0.1005(7) Uani 0.190(3) 1 d D U P A 2
F3' F 1.0795(8) 0.8014(14) 0.6322(10) 0.136(5) Uani 0.190(3) 1 d D U P A 2
F4' F 0.85719(16) 0.98704(12) 0.6724(2) 0.0932(6) Uani 0.190(3) 1 d D U P A 2
F5' F 0.9200(12) 0.9490(9) 0.5206(10) 0.133(5) Uani 0.190(3) 1 d D U P A 2
F6' F 0.7332(8) 0.9366(8) 0.5513(9) 0.109(4) Uani 0.190(3) 1 d D U P A 2
C13' C 0.87436(16) 0.79992(15) 0.63475(16) 0.0355(4) Uani 0.190(3) 1 d D . P A 2
C14' C 0.9968(7) 0.7816(8) 0.7019(9) 0.085(5) Uani 0.190(3) 1 d D . P A 2
C15' C 0.8471(8) 0.9180(6) 0.5961(7) 0.075(5) Uani 0.190(3) 1 d D . P A 2
C16' C 0.8492(14) 0.7324(12) 0.5215(10) 0.070(4) Uani 0.190(3) 1 d D . P A 2
H16D H 0.904042 0.755023 0.465392 0.105 Uiso 0.190(3) 1 calc R U P A 2
H16E H 0.765476 0.743618 0.486257 0.105 Uiso 0.190(3) 1 calc R U P A 2
H16F H 0.862116 0.655229 0.540444 0.105 Uiso 0.190(3) 1 calc R U P A 2

loop_
_atom_site_aniso_label
_atom_site_aniso_U_11
_atom_site_aniso_U_22
_atom_site_aniso_U_33
_atom_site_aniso_U_23
_atom_site_aniso_U_13
_atom_site_aniso_U_12
N1 0.0370(8) 0.0322(8) 0.0344(8) 0.0023(6) 0.0078(6) -0.0023(6)
N2 0.0329(8) 0.0347(8) 0.0293(7) -0.0007(6) 0.0040(6) 0.0003(6)
C1 0.0494(11) 0.0376(10) 0.0400(10) 0.0091(8) 0.0109(9) 0.0027(8)
C2 0.0500(12) 0.0508(12) 0.0388(11) 0.0083(9) 0.0048(9) 0.0147(10)
C3 0.0344(10) 0.0575(13) 0.0380(10) -0.0015(9) 0.0027(8) 0.0084(9)
C4 0.0308(9) 0.0412(10) 0.0306(9) -0.0067(8) 0.0058(7) 0.0008(7)
C5 0.0312(9) 0.0488(11) 0.0430(11) -0.0112(9) 0.0089(8) -0.0094(8)
C6 0.0426(10) 0.0380(10) 0.0419(10) -0.0085(8) 0.0158(8) -0.0134(8)
C7 0.0440(10) 0.0294(9) 0.0288(9) -0.0057(7) 0.0131(7) -0.0048(7)
C8 0.0614(13) 0.0313(10) 0.0354(10) 0.0013(8) 0.0147(9) -0.0039(9)
C9 0.0624(13) 0.0388(11) 0.0347(10) 0.0067(8) 0.0072(9) 0.0106(9)
C10 0.0425(10) 0.0425(11) 0.0331(9) 0.0005(8) 0.0025(8) 0.0067(8)
C11 0.0312(8) 0.0301(9) 0.0256(8) -0.0049(7) 0.0071(6) -0.0016(7)
C12 0.0329(9) 0.0293(9) 0.0245(8) -0.0043(6) 0.0078(7) -0.0008(7)
O1 0.0350(7) 0.0424(8) 0.0378(7) -0.0085(6) 0.0082(5) -0.0083(6)
F1 0.0735(12) 0.0369(9) 0.1282(18) -0.0243(10) 0.0233(11) 0.0031(8)
F2 0.0743(11) 0.0890(13) 0.1288(16) 0.0223(12) -0.0238(11) 0.0263(10)
F3 0.0567(13) 0.0754(14) 0.162(2) -0.0125(14) 0.0596(15) 0.0111(11)
F4 0.0828(11) 0.0372(8) 0.1663(19) -0.0053(10) 0.0413(12) 0.0006(7)
F5 0.0834(18) 0.0880(17) 0.0920(18) -0.0466(14) 0.0032(14) -0.0273(13)
F6 0.0604(12) 0.0640(12) 0.141(2) -0.0185(12) 0.0469(13) -0.0290(9)
C13 0.0326(9) 0.0367(10) 0.0382(10) -0.0015(8) 0.0084(7) -0.0001(8)
C14 0.0367(13) 0.0434(15) 0.0701(19) -0.0088(14) 0.0103(13) 0.0024(11)
C15 0.0408(14) 0.0409(15) 0.080(2) -0.0054(14) 0.0177(14) -0.0075(11)
C16 0.0474(16) 0.108(3) 0.0396(15) 0.0144(18) 0.0021(12) -0.0093(19)
O1' 0.0350(7) 0.0424(8) 0.0378(7) -0.0085(6) 0.0082(5) -0.0083(6)
F1' 0.063(6) 0.200(13) 0.050(5) -0.031(7) -0.039(4) -0.005(7)
F2' 0.0743(11) 0.0890(13) 0.1288(16) 0.0223(12) -0.0238(11) 0.0263(10)
F3' 0.045(5) 0.212(14) 0.153(10) -0.027(10) 0.024(6) -0.020(8)
F4' 0.0828(11) 0.0372(8) 0.1663(19) -0.0053(10) 0.0413(12) 0.0006(7)
F5' 0.179(12) 0.110(8) 0.123(9) 0.034(7) 0.071(8) -0.043(8)
F6' 0.123(8) 0.074(6) 0.117(8) 0.025(5) -0.034(6) 0.032(6)
C13' 0.0326(9) 0.0367(10) 0.0382(10) -0.0015(8) 0.0084(7) -0.0001(8)
C14' 0.060(9) 0.072(11) 0.127(16) 0.013(11) 0.032(10) 0.011(8)
C15' 0.091(11) 0.093(11) 0.044(7) -0.021(7) 0.020(7) -0.062(9)
C16' 0.078(10) 0.080(11) 0.058(9) -0.014(8) 0.027(7) -0.021(9)

loop_
_atom_type_symbol
_atom_type_description
_atom_type_scat_dispersion_real
_atom_type_scat_dispersion_imag
_atom_type_scat_source
C C 0.0181 0.0091 'International Tables Vol C Tables 4.2.6.8 and 6.1.1.4'
H H 0.0000 0.0000 'International Tables Vol C Tables 4.2.6.8 and 6.1.1.4'
N N 0.0311 0.0180 'International Tables Vol C Tables 4.2.6.8 and 6.1.1.4'
O O 0.0492 0.0322 'International Tables Vol C Tables 4.2.6.8 and 6.1.1.4'
F F 0.0727 0.0534 'International Tables Vol C Tables 4.2.6.8 and 6.1.1.4'

loop_
_geom_angle_atom_site_label_1
_geom_angle_atom_site_label_2
_geom_angle_atom_site_label_3
_geom_angle
_geom_angle_site_symmetry_1
_geom_angle_site_symmetry_3
_geom_angle_publ_flag
C1 N1 C11 117.22(16) . . ?
C10 N2 C12 117.83(16) . . ?
N1 C1 C2 124.21(19) . . ?
N1 C1 H1A 117.9 . . ?
C2 C1 H1A 117.9 . . ?
C3 C2 C1 118.64(18) . . ?
C3 C2 H2A 120.7 . . ?
C1 C2 H2A 120.7 . . ?
C2 C3 C4 119.61(18) . . ?
C2 C3 H3A 120.2 . . ?
C4 C3 H3A 120.2 . . ?
C3 C4 C11 117.47(17) . . ?
C3 C4 C5 122.44(17) . . ?
C11 C4 C5 120.08(17) . . ?
C6 C5 C4 121.13(17) . . ?
C6 C5 H5A 119.4 . . ?
C4 C5 H5A 119.4 . . ?
C5 C6 C7 120.89(17) . . ?
C5 C6 H6A 119.6 . . ?
C7 C6 H6A 119.6 . . ?
C8 C7 C12 118.05(17) . . ?
C8 C7 C6 122.13(17) . . ?
C12 C7 C6 119.81(17) . . ?
C9 C8 C7 119.53(18) . . ?
C9 C8 H8A 120.2 . . ?
C7 C8 H8A 120.2 . . ?
C8 C9 C10 118.84(18) . . ?
C8 C9 H9A 120.6 . . ?
C10 C9 H9A 120.6 . . ?
N2 C10 C9 123.76(18) . . ?
N2 C10 H10A 118.1 . . ?
C9 C10 H10A 118.1 . . ?
N1 C11 C4 122.85(16) . . ?
N1 C11 C12 118.37(15) . . ?
C4 C11 C12 118.78(15) . . ?
N2 C12 C7 121.97(16) . . ?
N2 C12 C11 118.74(15) . . ?
C7 C12 C11 119.29(15) . . ?
C13 O1 H1 109.9(17) . . ?
O1 C13 C16 115.02(18) . . ?
O1 C13 C14 108.07(17) . . ?
C16 C13 C14 110.3(2) . . ?
O1 C13 C15 104.26(16) . . ?
C16 C13 C15 109.9(2) . . ?
C14 C13 C15 108.95(18) . . ?
F2 C14 F1 104.8(3) . . ?
F2 C14 F3 107.1(2) . . ?
F1 C14 F3 107.3(2) . . ?
F2 C14 C13 114.6(2) . . ?
F1 C14 C13 109.7(2) . . ?
F3 C14 C13 112.9(2) . . ?
F4 C15 F5 103.1(3) . . ?
F4 C15 F6 108.2(2) . . ?
F5 C15 F6 108.1(3) . . ?
F4 C15 C13 112.5(2) . . ?
F5 C15 C13 112.7(2) . . ?
F6 C15 C13 111.7(2) . . ?
C13 C16 H16A 109.5 . . ?
C13 C16 H16B 109.5 . . ?
H16A C16 H16B 109.5 . . ?
C13 C16 H16C 109.5 . . ?
H16A C16 H16C 109.5 . . ?
H16B C16 H16C 109.5 . . ?
C13' O1' H1' 109.9(17) . . ?
O1' C13' C14' 108.6(4) . . ?
O1' C13' C16' 109.6(5) . . ?
C14' C13' C16' 114.1(7) . . ?
O1' C13' C15' 103.7(3) . . ?
C14' C13' C15' 115.1(5) . . ?
C16' C13' C15' 105.2(7) . . ?
F2' C14' F3' 111.9(10) . . ?
F2' C14' F1' 95.7(9) . . ?
F3' C14' F1' 110.9(10) . . ?
F2' C14' C13' 118.9(7) . . ?
F3' C14' C13' 109.1(8) . . ?
F1' C14' C13' 109.5(7) . . ?
F4' C15' F5' 104.9(8) . . ?
F4' C15' F6' 98.8(8) . . ?
F5' C15' F6' 109.8(10) . . ?
F4' C15' C13' 117.4(6) . . ?
F5' C15' C13' 110.2(7) . . ?
F6' C15' C13' 114.7(7) . . ?
C13' C16' H16D 109.5 . . ?
C13' C16' H16E 109.5 . . ?
H16D C16' H16E 109.5 . . ?
C13' C16' H16F 109.5 . . ?
H16D C16' H16F 109.5 . . ?
H16E C16' H16F 109.5 . . ?

loop_
_geom_bond_atom_site_label_1
_geom_bond_atom_site_label_2
_geom_bond_distance
_geom_bond_site_symmetry_2
_geom_bond_publ_flag
N1 C1 1.324(2) . ?
N1 C11 1.355(2) . ?
N2 C10 1.326(2) . ?
N2 C12 1.359(2) . ?
C1 C2 1.402(3) . ?
C1 H1A 0.9500 . ?
C2 C3 1.362(3) . ?
C2 H2A 0.9500 . ?
C3 C4 1.406(3) . ?
C3 H3A 0.9500 . ?
C4 C11 1.415(2) . ?
C4 C5 1.431(3) . ?
C5 C6 1.346(3) . ?
C5 H5A 0.9500 . ?
C6 C7 1.434(3) . ?
C6 H6A 0.9500 . ?
C7 C8 1.399(3) . ?
C7 C12 1.415(2) . ?
C8 C9 1.364(3) . ?
C8 H8A 0.9500 . ?
C9 C10 1.397(3) . ?
C9 H9A 0.9500 . ?
C10 H10A 0.9500 . ?
C11 C12 1.448(2) . ?
O1 C13 1.396(2) . ?
O1 H1 0.87(3) . ?
F1 C14 1.321(3) . ?
F2 C14 1.288(3) . ?
F3 C14 1.326(3) . ?
F4 C15 1.276(3) . ?
F5 C15 1.333(4) . ?
F6 C15 1.337(3) . ?
C13 C16 1.497(3) . ?
C13 C14 1.538(3) . ?
C13 C15 1.550(3) . ?
C16 H16A 0.9800 . ?
C16 H16B 0.9800 . ?
C16 H16C 0.9800 . ?
O1' C13' 1.396(2) . ?
O1' H1' 0.87(3) . ?
F1' C14' 1.321(9) . ?
F2' C14' 1.267(8) . ?
F3' C14' 1.315(9) . ?
F4' C15' 1.211(8) . ?
F5' C15' 1.314(9) . ?
F6' C15' 1.329(9) . ?
C13' C14' 1.497(8) . ?
C13' C16' 1.532(8) . ?
C13' C15' 1.537(8) . ?
C16' H16D 0.9800 . ?
C16' H16E 0.9800 . ?
C16' H16F 0.9800 . ?

loop_
_geom_hbond_atom_site_label_D
_geom_hbond_atom_site_label_H
_geom_hbond_atom_site_label_A
_geom_hbond_distance_DH
_geom_hbond_distance_HA
_geom_hbond_distance_DA
_geom_hbond_angle_DHA
_geom_hbond_site_symmetry_A
_geom_hbond_publ_flag
O1^a H1^a N2 0.87(3) 1.93(3) 2.739(2) 155(2) . yes
